data_7121467
loop_
_publ_author_name
'Nakamura, Taichi'
'Suzuki, Katsunori'
'Yamashita, Makoto'

_publ_section_title
;
 A zwitterionic aluminabenzene-alkylzirconium complex having
 half-zirconocene structure: synthesis and application for additive-free
 ethylene polymerization.
;
_journal_issue 33
_journal_name_full 'Chemical communications (Cambridge, England)'
_journal_page_first 4180
_journal_page_last 4183
_journal_paper_doi 10.1039/c8cc02186d
_journal_volume 54
_journal_year 2018
_chemical_formula_moiety 'C44 H66 Al Cl Si2 Zr'
_chemical_formula_sum 'C44 H66 Al Cl Si2 Zr'
_chemical_formula_weight 804.79
_chemical_properties_physical Air-sensitive,Moisture-sensitive,Hygroscopic,Heat-sensitive,Oxygen-sensitive
_space_group_crystal_system monoclinic
_space_group_IT_number 14
_space_group_name_Hall '-P 2yn'
_space_group_name_H-M_alt 'P 1 21/n 1'
_symmetry_space_group_name_Hall '-P 2yn'
_symmetry_space_group_name_H-M 'P 1 21/n 1'
_atom_sites_solution_hydrogens mixed
_audit_creation_method SHELXL-2013
_audit_update_record
;
2018-01-30 deposited with the CCDC.
2018-03-28 downloaded from the CCDC.
;
_cell_angle_alpha 90
_cell_angle_beta 90.198(2)
_cell_angle_gamma 90
_cell_formula_units_Z 4
_cell_length_a 11.2015(15)
_cell_length_b 18.847(3)
_cell_length_c 20.042(3)
_cell_measurement_reflns_used 10352
_cell_measurement_temperature 93(2)
_cell_measurement_theta_max 31.2412
_cell_measurement_theta_min 2.8248
_cell_volume 4231.1(11)
_computing_cell_refinement 'RIGAKU CrystalClear'
_computing_data_collection 'RIGAKU CrystalClear'
_computing_data_reduction 'RIGAKU CrystalClear'
_computing_molecular_graphics 'Yadokari-XG 2009(Wakita Nemoto et al.)'
_computing_publication_material 'Yadokari-XG 2009(Wakita,Nemoto et al.)'
_computing_structure_refinement 'SHELXL-2013 (Sheldrick, 2013)'
_computing_structure_solution SIR-2004
_diffrn_ambient_temperature 93(2)
_diffrn_detector_area_resol_mean 28.5714
_diffrn_measured_fraction_theta_full 0.997
_diffrn_measured_fraction_theta_max 0.994
_diffrn_measurement_device_type 'Rigaku VariMax Saturn'
_diffrn_measurement_method 'omega scans'
_diffrn_radiation_monochromator Confocal
_diffrn_radiation_source 'rotating-anode X-ray tube'
_diffrn_radiation_type MoK\a
_diffrn_radiation_wavelength 0.71075
_diffrn_reflns_av_R_equivalents 0.0618
_diffrn_reflns_av_unetI/netI 0.0479
_diffrn_reflns_Laue_measured_fraction_full 0.997
_diffrn_reflns_Laue_measured_fraction_max 0.994
_diffrn_reflns_limit_h_max 14
_diffrn_reflns_limit_h_min -14
_diffrn_reflns_limit_k_max 24
_diffrn_reflns_limit_k_min -24
_diffrn_reflns_limit_l_max 26
_diffrn_reflns_limit_l_min -26
_diffrn_reflns_number 52068
_diffrn_reflns_point_group_measured_fraction_full 0.997
_diffrn_reflns_point_group_measured_fraction_max 0.994
_diffrn_reflns_theta_full 25.242
_diffrn_reflns_theta_max 27.545
_diffrn_reflns_theta_min 3.235
_exptl_absorpt_coefficient_mu 0.430
_exptl_absorpt_correction_T_max 1.0000
_exptl_absorpt_correction_T_min 0.8945
_exptl_absorpt_correction_type multi-scan
_exptl_absorpt_process_details 'Jacobson, R. (1998) Private communication'
_exptl_crystal_colour Red
_exptl_crystal_density_diffrn 1.263
_exptl_crystal_description Platelet
_exptl_crystal_F_000 1712
_exptl_crystal_size_max 0.200
_exptl_crystal_size_mid 0.080
_exptl_crystal_size_min 0.030
_refine_diff_density_max 0.727
_refine_diff_density_min -0.931
_refine_diff_density_rms 0.091
_refine_ls_extinction_method none
_refine_ls_goodness_of_fit_ref 1.127
_refine_ls_hydrogen_treatment mixed
_refine_ls_matrix_type full
_refine_ls_number_parameters 462
_refine_ls_number_reflns 9714
_refine_ls_number_restraints 0
_refine_ls_restrained_S_all 1.127
_refine_ls_R_factor_all 0.0693
_refine_ls_R_factor_gt 0.0570
_refine_ls_shift/su_max 0.001
_refine_ls_shift/su_mean 0.000
_refine_ls_structure_factor_coef Fsqd
_refine_ls_weighting_details 'w=1/[\s^2^(Fo^2^)+(0.0458P)^2^+5.1748P] where P=(Fo^2^+2Fc^2^)/3'
_refine_ls_weighting_scheme calc
_refine_ls_wR_factor_gt 0.1186
_refine_ls_wR_factor_ref 0.1251
_reflns_Friedel_coverage 0.000
_reflns_number_gt 8290
_reflns_number_total 9714
_reflns_threshold_expression 'I > 2\s(I)'
_cod_data_source_file c8cc02186d2.cif
_cod_data_source_block Zitterionic_Albenz_ZrBnCl
_cod_depositor_comments
;
The following automatic conversions were performed:

'_exptl_absorpt_correction_type' value 'Multi-scan' changed to
'multi-scan' according to
/home/data/users/saulius/crontab/automatic-downloads/rss-feeds/RSC/lib/dictionaries/cif_core.dic
dictionary named 'cif_core.dic' version 2.4.2 from 2011-04-26.

Automatic conversion script
Id: cif_fix_values 4973 2017-02-22 13:04:09Z antanas 

 Adding full bibliography for 7121467.cif.
;
_cod_original_cell_volume 4231.0(10)
_cod_database_code 7121467
_shelx_space_group_comment
;
The symmetry employed for this shelxl refinement is uniquely defined
by the following loop, which should always be used as a source of
symmetry information in preference to the above space-group names.
They are only intended as comments.
;
_shelx_estimated_absorpt_t_min 0.919
_shelx_estimated_absorpt_t_max 0.987
_shelxl_version_number 2013-4

loop_
_space_group_symop_operation_xyz
'x, y, z'
'-x+1/2, y+1/2, -z+1/2'
'-x, -y, -z'
'x-1/2, -y-1/2, z-1/2'

loop_
_atom_site_label
_atom_site_type_symbol
_atom_site_fract_x
_atom_site_fract_y
_atom_site_fract_z
_atom_site_U_iso_or_equiv
_atom_site_adp_type
_atom_site_occupancy
_atom_site_site_symmetry_order
_atom_site_calc_flag
_atom_site_refinement_flags_posn
_atom_site_refinement_flags_adp
C1 C 1.0230(2) 0.08554(14) 0.65122(14) 0.0180(5) Uani 1 1 d . .
C2 C 0.9281(2) 0.04831(14) 0.62022(13) 0.0185(6) Uani 1 1 d . .
H1 H 0.9275 -0.0017 0.6261 0.022 Uiso 1 1 calc R U
C3 C 0.8333(3) 0.07722(15) 0.58130(14) 0.0200(6) Uani 1 1 d . .
H2 H 0.7704 0.0454 0.5705 0.024 Uiso 1 1 calc R U
C4 C 0.8207(3) 0.14743(15) 0.55653(14) 0.0200(6) Uani 1 1 d . .
H3 H 0.7540 0.1567 0.5285 0.024 Uiso 1 1 calc R U
C5 C 0.8982(2) 0.20447(14) 0.56992(14) 0.0179(5) Uani 1 1 d . .
C6 C 1.1003(3) 0.09730(15) 0.49671(14) 0.0210(6) Uani 1 1 d . .
H4 H 1.0890 0.0481 0.5128 0.025 Uiso 1 1 calc R U
H5 H 1.0365 0.1067 0.4635 0.025 Uiso 1 1 calc R U
C7 C 1.2174(3) 0.09997(15) 0.46071(14) 0.0210(6) Uani 1 1 d . .
C8 C 1.2246(3) 0.12358(16) 0.39454(15) 0.0257(6) Uani 1 1 d . .
H6 H 1.1535 0.1363 0.3715 0.031 Uiso 1 1 calc R U
C9 C 1.3334(3) 0.12870(18) 0.36204(17) 0.0336(8) Uani 1 1 d . .
H7 H 1.3359 0.1452 0.3173 0.040 Uiso 1 1 calc R U
C10 C 1.4374(3) 0.11019(19) 0.39372(19) 0.0387(9) Uani 1 1 d . .
H8 H 1.5117 0.1141 0.3713 0.046 Uiso 1 1 calc R U
C11 C 1.4331(3) 0.08559(18) 0.45904(18) 0.0336(8) Uani 1 1 d . .
H9 H 1.5047 0.0722 0.4813 0.040 Uiso 1 1 calc R U
C12 C 1.3245(3) 0.08049(16) 0.49193(16) 0.0252(6) Uani 1 1 d . .
H10 H 1.3229 0.0634 0.5365 0.030 Uiso 1 1 calc R U
C13 C 1.2014(3) 0.23046(15) 0.60133(14) 0.0209(6) Uani 1 1 d . .
H11 H 1.1756 0.2541 0.6430 0.025 Uiso 1 1 calc R U
H12 H 1.2733 0.2022 0.6124 0.025 Uiso 1 1 calc R U
C14 C 1.2394(3) 0.28801(15) 0.55303(15) 0.0219(6) Uani 1 1 d . .
C15 C 1.2928(3) 0.27214(16) 0.49193(15) 0.0251(6) Uani 1 1 d . .
H13 H 1.3103 0.2242 0.4812 0.030 Uiso 1 1 calc R U
C16 C 1.3207(3) 0.32505(18) 0.44672(17) 0.0300(7) Uani 1 1 d . .
H14 H 1.3561 0.3127 0.4053 0.036 Uiso 1 1 calc R U
C17 C 1.2978(3) 0.39553(17) 0.46081(17) 0.0316(7) Uani 1 1 d . .
H15 H 1.3157 0.4315 0.4292 0.038 Uiso 1 1 calc R U
C18 C 1.2484(3) 0.41265(17) 0.52165(17) 0.0308(7) Uani 1 1 d . .
H16 H 1.2330 0.4609 0.5323 0.037 Uiso 1 1 calc R U
C19 C 1.2208(3) 0.35946(16) 0.56789(16) 0.0260(6) Uani 1 1 d . .
H17 H 1.1889 0.3723 0.6101 0.031 Uiso 1 1 calc R U
C20 C 1.2679(3) 0.14924(16) 0.75365(15) 0.0262(6) Uani 1 1 d . .
H24 H 1.2497 0.1396 0.8006 0.039 Uiso 1 1 calc R U
H25 H 1.2048 0.1788 0.7343 0.039 Uiso 1 1 calc R U
H26 H 1.3445 0.1742 0.7507 0.039 Uiso 1 1 calc R U
C21 C 1.2757(3) 0.07846(15) 0.71490(14) 0.0216(6) Uani 1 1 d . .
H18 H 1.2987 0.0909 0.6682 0.026 Uiso 1 1 calc R U
C22 C 1.3780(3) 0.03268(17) 0.74336(17) 0.0288(7) Uani 1 1 d . .
H27 H 1.4504 0.0616 0.7474 0.043 Uiso 1 1 calc R U
H28 H 1.3931 -0.0073 0.7133 0.043 Uiso 1 1 calc R U
H29 H 1.3555 0.0147 0.7874 0.043 Uiso 1 1 calc R U
C23 C 1.2071(3) -0.06316(17) 0.60869(16) 0.0292(7) Uani 1 1 d . .
H30 H 1.2889 -0.0460 0.6153 0.044 Uiso 1 1 calc R U
H31 H 1.1659 -0.0327 0.5764 0.044 Uiso 1 1 calc R U
H32 H 1.2091 -0.1120 0.5918 0.044 Uiso 1 1 calc R U
C24 C 1.1404(3) -0.06133(15) 0.67539(15) 0.0224(6) Uani 1 1 d . .
H19 H 1.0575 -0.0782 0.6658 0.027 Uiso 1 1 calc R U
C25 C 1.1959(3) -0.11589(16) 0.72370(16) 0.0287(7) Uani 1 1 d . .
H33 H 1.1920 -0.1633 0.7037 0.043 Uiso 1 1 calc R U
H34 H 1.1515 -0.1157 0.7658 0.043 Uiso 1 1 calc R U
H35 H 1.2794 -0.1034 0.7324 0.043 Uiso 1 1 calc R U
C26 C 1.1215(3) 0.01281(19) 0.85424(16) 0.0340(8) Uani 1 1 d . .
H36 H 1.0718 0.0149 0.8943 0.051 Uiso 1 1 calc R U
H37 H 1.1861 0.0477 0.8579 0.051 Uiso 1 1 calc R U
H38 H 1.1556 -0.0348 0.8498 0.051 Uiso 1 1 calc R U
C27 C 1.0454(3) 0.02946(16) 0.79314(14) 0.0247(6) Uani 1 1 d . .
H20 H 1.0116 0.0779 0.8006 0.030 Uiso 1 1 calc R U
C28 C 0.9379(3) -0.02204(16) 0.79162(15) 0.0269(7) Uani 1 1 d . .
H39 H 0.9669 -0.0711 0.7930 0.040 Uiso 1 1 calc R U
H40 H 0.8918 -0.0145 0.7506 0.040 Uiso 1 1 calc R U
H41 H 0.8869 -0.0132 0.8303 0.040 Uiso 1 1 calc R U
C29 C 0.9628(3) 0.25376(18) 0.40881(16) 0.0367(8) Uani 1 1 d . .
H42 H 0.8867 0.2541 0.3846 0.055 Uiso 1 1 calc R U
H43 H 0.9726 0.2081 0.4316 0.055 Uiso 1 1 calc R U
H44 H 1.0285 0.2606 0.3773 0.055 Uiso 1 1 calc R U
C30 C 0.9639(3) 0.31389(16) 0.46037(14) 0.0235(6) Uani 1 1 d . .
H21 H 1.0476 0.3172 0.4775 0.028 Uiso 1 1 calc R U
C31 C 0.9381(3) 0.38448(17) 0.42406(16) 0.0314(7) Uani 1 1 d . .
H45 H 0.9978 0.3919 0.3891 0.047 Uiso 1 1 calc R U
H46 H 0.9418 0.4237 0.4561 0.047 Uiso 1 1 calc R U
H47 H 0.8583 0.3827 0.4039 0.047 Uiso 1 1 calc R U
C32 C 0.9346(3) 0.43657(16) 0.59081(17) 0.0316(7) Uani 1 1 d . .
H48 H 0.8633 0.4583 0.5711 0.047 Uiso 1 1 calc R U
H49 H 1.0009 0.4394 0.5591 0.047 Uiso 1 1 calc R U
H50 H 0.9561 0.4618 0.6319 0.047 Uiso 1 1 calc R U
C33 C 0.9087(3) 0.35839(15) 0.60712(15) 0.0239(6) Uani 1 1 d . .
H22 H 0.9849 0.3390 0.6257 0.029 Uiso 1 1 calc R U
C34 C 0.8188(3) 0.35538(18) 0.66455(16) 0.0336(8) Uani 1 1 d . .
H51 H 0.8537 0.3776 0.7043 0.050 Uiso 1 1 calc R U
H52 H 0.7992 0.3058 0.6743 0.050 Uiso 1 1 calc R U
H53 H 0.7460 0.3809 0.6517 0.050 Uiso 1 1 calc R U
C35 C 0.6605(3) 0.26791(18) 0.45033(17) 0.0324(7) Uani 1 1 d . .
H54 H 0.5731 0.2656 0.4487 0.049 Uiso 1 1 calc R U
H55 H 0.6934 0.2198 0.4482 0.049 Uiso 1 1 calc R U
H56 H 0.6896 0.2956 0.4123 0.049 Uiso 1 1 calc R U
C36 C 0.7002(3) 0.30363(16) 0.51576(16) 0.0257(6) Uani 1 1 d . .
H23 H 0.6578 0.2781 0.5524 0.031 Uiso 1 1 calc R U
C37 C 0.6513(3) 0.38041(17) 0.51603(18) 0.0330(7) Uani 1 1 d . .
H57 H 0.6902 0.4079 0.4808 0.050 Uiso 1 1 calc R U
H58 H 0.6678 0.4024 0.5594 0.050 Uiso 1 1 calc R U
H59 H 0.5649 0.3796 0.5081 0.050 Uiso 1 1 calc R U
Al1 Al 1.07306(7) 0.16277(4) 0.57478(4) 0.01638(17) Uani 1 1 d . .
Si1 Si 1.12513(7) 0.03274(4) 0.70948(4) 0.01821(17) Uani 1 1 d . .
Si2 Si 0.86592(7) 0.29668(4) 0.53569(4) 0.01851(17) Uani 1 1 d . .
C38 C 0.7381(3) 0.09491(17) 0.72861(17) 0.0262(7) Uani 1 1 d . .
H60 H 0.723(3) 0.0456(19) 0.7120(17) 0.031(9) Uiso 1 1 d . .
C39 C 0.6539(3) 0.14995(16) 0.70822(16) 0.0255(6) Uani 1 1 d . .
C40 C 0.6438(3) 0.21389(17) 0.74443(16) 0.0274(7) Uani 1 1 d . .
H62 H 0.6892 0.2201 0.7841 0.033 Uiso 1 1 calc R U
C41 C 0.5690(3) 0.26762(17) 0.72298(17) 0.0303(7) Uani 1 1 d . .
H63 H 0.5616 0.3096 0.7489 0.036 Uiso 1 1 calc R U
C42 C 0.5043(3) 0.26117(18) 0.66401(17) 0.0306(7) Uani 1 1 d . .
H64 H 0.4534 0.2984 0.6494 0.037 Uiso 1 1 calc R U
C43 C 0.5153(3) 0.19935(19) 0.62672(16) 0.0312(7) Uani 1 1 d . .
H65 H 0.4718 0.1946 0.5862 0.037 Uiso 1 1 calc R U
C44 C 0.5886(3) 0.14449(18) 0.64785(16) 0.0287(7) Uani 1 1 d . .
H66 H 0.5952 0.1028 0.6215 0.034 Uiso 1 1 calc R U
Zr1 Zr 0.88118(2) 0.16186(2) 0.67658(2) 0.01841(9) Uani 1 1 d . .
Cl1 Cl 0.97057(7) 0.22976(4) 0.76427(4) 0.02809(17) Uani 1 1 d . .
H61 H 0.758(3) 0.0948(17) 0.7739(18) 0.025(9) Uiso 1 1 d . .

loop_
_atom_site_aniso_label
_atom_site_aniso_U_11
_atom_site_aniso_U_22
_atom_site_aniso_U_33
_atom_site_aniso_U_23
_atom_site_aniso_U_13
_atom_site_aniso_U_12
C1 0.0177(13) 0.0163(13) 0.0200(14) -0.0005(10) 0.0036(11) 0.0001(10)
C2 0.0227(14) 0.0152(13) 0.0175(13) -0.0012(10) 0.0047(11) 0.0004(11)
C3 0.0199(14) 0.0198(14) 0.0204(14) -0.0024(11) 0.0027(11) 0.0000(11)
C4 0.0211(14) 0.0210(14) 0.0181(14) -0.0002(11) 0.0024(11) 0.0034(11)
C5 0.0207(14) 0.0147(13) 0.0184(13) 0.0024(10) 0.0029(11) 0.0018(11)
C6 0.0225(14) 0.0185(13) 0.0220(14) -0.0012(11) 0.0041(11) -0.0024(11)
C7 0.0271(15) 0.0154(13) 0.0206(14) -0.0018(11) 0.0061(11) -0.0014(11)
C8 0.0287(16) 0.0263(16) 0.0220(15) -0.0006(12) 0.0025(12) -0.0022(13)
C9 0.042(2) 0.0323(18) 0.0270(17) -0.0024(14) 0.0143(15) -0.0082(15)
C10 0.0307(18) 0.0367(19) 0.049(2) -0.0053(16) 0.0217(16) -0.0034(15)
C11 0.0254(17) 0.0291(17) 0.046(2) -0.0037(15) 0.0063(15) 0.0009(14)
C12 0.0276(16) 0.0229(15) 0.0252(15) -0.0003(12) 0.0032(12) 0.0012(12)
C13 0.0211(14) 0.0183(13) 0.0234(15) 0.0053(11) 0.0002(11) -0.0026(11)
C14 0.0185(14) 0.0205(14) 0.0266(15) 0.0044(11) -0.0049(11) -0.0032(11)
C15 0.0223(15) 0.0246(15) 0.0283(16) 0.0021(12) 0.0005(12) -0.0034(12)
C16 0.0277(16) 0.0336(18) 0.0287(17) 0.0045(13) 0.0034(13) -0.0035(14)
C17 0.0278(17) 0.0289(17) 0.0382(19) 0.0164(14) -0.0009(14) -0.0061(14)
C18 0.0303(17) 0.0211(15) 0.0411(19) 0.0018(14) -0.0030(14) -0.0032(13)
C19 0.0258(16) 0.0235(15) 0.0286(16) -0.0015(12) 0.0006(12) -0.0027(12)
C20 0.0299(16) 0.0245(15) 0.0242(15) 0.0027(12) -0.0029(12) -0.0062(13)
C21 0.0243(15) 0.0211(14) 0.0196(14) 0.0038(11) -0.0006(11) -0.0034(12)
C22 0.0225(15) 0.0290(16) 0.0348(18) 0.0036(13) -0.0038(13) -0.0046(13)
C23 0.0376(18) 0.0225(15) 0.0274(16) -0.0002(12) 0.0054(14) 0.0059(14)
C24 0.0256(15) 0.0162(13) 0.0253(15) 0.0007(11) 0.0007(12) 0.0006(11)
C25 0.0335(17) 0.0187(14) 0.0339(18) 0.0037(13) 0.0006(14) 0.0031(13)
C26 0.042(2) 0.0361(18) 0.0242(16) 0.0040(14) 0.0007(14) -0.0054(16)
C27 0.0331(17) 0.0214(14) 0.0198(14) 0.0013(11) 0.0030(12) -0.0036(13)
C28 0.0333(17) 0.0237(15) 0.0236(15) 0.0034(12) 0.0064(13) -0.0025(13)
C29 0.053(2) 0.0327(18) 0.0242(17) 0.0036(14) 0.0128(15) 0.0111(16)
C30 0.0218(14) 0.0278(15) 0.0207(14) 0.0064(12) -0.0008(11) 0.0010(12)
C31 0.044(2) 0.0254(16) 0.0253(16) 0.0067(13) 0.0010(14) -0.0061(14)
C32 0.0397(19) 0.0208(15) 0.0343(18) -0.0021(13) -0.0031(15) -0.0020(14)
C33 0.0284(16) 0.0179(14) 0.0252(15) 0.0010(11) -0.0003(12) 0.0010(12)
C34 0.044(2) 0.0316(17) 0.0251(17) 0.0015(13) 0.0080(14) 0.0113(15)
C35 0.0247(16) 0.0308(17) 0.042(2) 0.0034(14) -0.0077(14) 0.0009(14)
C36 0.0256(15) 0.0218(15) 0.0297(16) 0.0044(12) 0.0027(12) 0.0031(12)
C37 0.0284(17) 0.0291(17) 0.042(2) 0.0006(14) -0.0012(14) 0.0078(14)
Al1 0.0171(4) 0.0152(4) 0.0168(4) 0.0009(3) 0.0025(3) 0.0003(3)
Si1 0.0222(4) 0.0163(4) 0.0161(4) 0.0013(3) -0.0002(3) -0.0010(3)
Si2 0.0193(4) 0.0159(4) 0.0203(4) 0.0017(3) 0.0018(3) 0.0007(3)
C38 0.0226(15) 0.0277(16) 0.0283(17) 0.0050(13) 0.0096(13) -0.0009(13)
C39 0.0213(15) 0.0283(16) 0.0271(16) 0.0037(12) 0.0100(12) -0.0028(12)
C40 0.0231(15) 0.0309(17) 0.0283(16) 0.0009(13) 0.0050(12) -0.0010(13)
C41 0.0291(17) 0.0259(16) 0.0360(18) 0.0012(13) 0.0074(14) 0.0032(13)
C42 0.0201(15) 0.0349(18) 0.0368(18) 0.0075(14) 0.0045(13) 0.0040(13)
C43 0.0178(14) 0.048(2) 0.0282(17) 0.0023(15) 0.0034(12) 0.0007(14)
C44 0.0247(16) 0.0323(17) 0.0292(17) -0.0020(13) 0.0094(13) -0.0022(13)
Zr1 0.02103(15) 0.01665(14) 0.01757(15) -0.00006(10) 0.00489(10) 0.00060(11)
Cl1 0.0330(4) 0.0270(4) 0.0243(4) -0.0077(3) -0.0018(3) 0.0043(3)

loop_
_atom_type_symbol
_atom_type_description
_atom_type_scat_dispersion_real
_atom_type_scat_dispersion_imag
_atom_type_scat_source
C C 0.0033 0.0016 'International Tables Vol C Tables 4.2.6.8 and 6.1.1.4'
H H 0.0000 0.0000 'International Tables Vol C Tables 4.2.6.8 and 6.1.1.4'
Al Al 0.0645 0.0514 'International Tables Vol C Tables 4.2.6.8 and 6.1.1.4'
Si Si 0.0817 0.0704 'International Tables Vol C Tables 4.2.6.8 and 6.1.1.4'
Cl Cl 0.1484 0.1585 'International Tables Vol C Tables 4.2.6.8 and 6.1.1.4'
Zr Zr -2.9673 0.5597 'International Tables Vol C Tables 4.2.6.8 and 6.1.1.4'

loop_
_geom_angle_atom_site_label_1
_geom_angle_atom_site_label_2
_geom_angle_atom_site_label_3
_geom_angle
C2 C1 Si1 117.2(2)
C2 C1 Al1 102.48(18)
Si1 C1 Al1 128.33(14)
C2 C1 Zr1 83.30(17)
Si1 C1 Zr1 129.00(14)
Al1 C1 Zr1 85.05(10)
C1 C2 C3 127.5(3)
C1 C2 Zr1 62.10(15)
C3 C2 Zr1 76.13(16)
C1 C2 H1 116.3
C3 C2 H1 116.3
Zr1 C2 H1 143.1
C4 C3 C2 128.4(3)
C4 C3 Zr1 72.46(16)
C2 C3 Zr1 70.97(16)
C4 C3 H2 115.8
C2 C3 H2 115.8
Zr1 C3 H2 136.2
C5 C4 C3 125.7(3)
C5 C4 Zr1 64.56(15)
C3 C4 Zr1 74.92(16)
C5 C4 H3 117.1
C3 C4 H3 117.1
Zr1 C4 H3 139.1
C4 C5 Si2 120.8(2)
C4 C5 Al1 107.24(19)
Si2 C5 Al1 122.12(14)
C4 C5 Zr1 81.77(16)
Si2 C5 Zr1 129.78(14)
Al1 C5 Zr1 84.65(10)
C7 C6 Al1 119.2(2)
C7 C6 H4 107.5
Al1 C6 H4 107.5
C7 C6 H5 107.5
Al1 C6 H5 107.5
H4 C6 H5 107.0
C12 C7 C8 117.0(3)
C12 C7 C6 121.7(3)
C8 C7 C6 121.2(3)
C9 C8 C7 121.3(3)
C9 C8 H6 119.4
C7 C8 H6 119.4
C10 C9 C8 120.8(3)
C10 C9 H7 119.6
C8 C9 H7 119.6
C9 C10 C11 119.3(3)
C9 C10 H8 120.4
C11 C10 H8 120.4
C12 C11 C10 120.2(3)
C12 C11 H9 119.9
C10 C11 H9 119.9
C11 C12 C7 121.3(3)
C11 C12 H10 119.3
C7 C12 H10 119.3
C14 C13 Al1 119.4(2)
C14 C13 H11 107.5
Al1 C13 H11 107.5
C14 C13 H12 107.5
Al1 C13 H12 107.5
H11 C13 H12 107.0
C19 C14 C15 117.3(3)
C19 C14 C13 120.8(3)
C15 C14 C13 121.9(3)
C16 C15 C14 121.2(3)
C16 C15 H13 119.4
C14 C15 H13 119.4
C17 C16 C15 121.1(3)
C17 C16 H14 119.5
C15 C16 H14 119.5
C18 C17 C16 118.7(3)
C18 C17 H15 120.6
C16 C17 H15 120.6
C17 C18 C19 120.5(3)
C17 C18 H16 119.7
C19 C18 H16 119.7
C14 C19 C18 121.1(3)
C14 C19 H17 119.5
C18 C19 H17 119.5
C21 C20 H24 109.5
C21 C20 H25 109.5
H24 C20 H25 109.5
C21 C20 H26 109.5
H24 C20 H26 109.5
H25 C20 H26 109.5
C22 C21 C20 109.9(2)
C22 C21 Si1 115.2(2)
C20 C21 Si1 111.7(2)
C22 C21 H18 106.5
C20 C21 H18 106.5
Si1 C21 H18 106.5
C21 C22 H27 109.5
C21 C22 H28 109.5
H27 C22 H28 109.5
C21 C22 H29 109.5
H27 C22 H29 109.5
H28 C22 H29 109.5
C24 C23 H30 109.5
C24 C23 H31 109.5
H30 C23 H31 109.5
C24 C23 H32 109.5
H30 C23 H32 109.5
H31 C23 H32 109.5
C23 C24 C25 109.6(2)
C23 C24 Si1 112.2(2)
C25 C24 Si1 115.6(2)
C23 C24 H19 106.3
C25 C24 H19 106.3
Si1 C24 H19 106.3
C24 C25 H33 109.5
C24 C25 H34 109.5
H33 C25 H34 109.5
C24 C25 H35 109.5
H33 C25 H35 109.5
H34 C25 H35 109.5
C27 C26 H36 109.5
C27 C26 H37 109.5
H36 C26 H37 109.5
C27 C26 H38 109.5
H36 C26 H38 109.5
H37 C26 H38 109.5
C26 C27 C28 108.7(3)
C26 C27 Si1 116.9(2)
C28 C27 Si1 111.7(2)
C26 C27 H20 106.3
C28 C27 H20 106.3
Si1 C27 H20 106.3
C27 C28 H39 109.5
C27 C28 H40 109.5
H39 C28 H40 109.5
C27 C28 H41 109.5
H39 C28 H41 109.5
H40 C28 H41 109.5
C30 C29 H42 109.5
C30 C29 H43 109.5
H42 C29 H43 109.5
C30 C29 H44 109.5
H42 C29 H44 109.5
H43 C29 H44 109.5
C29 C30 C31 108.6(2)
C29 C30 Si2 114.0(2)
C31 C30 Si2 114.5(2)
C29 C30 H21 106.4
C31 C30 H21 106.4
Si2 C30 H21 106.4
C30 C31 H45 109.5
C30 C31 H46 109.5
H45 C31 H46 109.5
C30 C31 H47 109.5
H45 C31 H47 109.5
H46 C31 H47 109.5
C33 C32 H48 109.5
C33 C32 H49 109.5
H48 C32 H49 109.5
C33 C32 H50 109.5
H48 C32 H50 109.5
H49 C32 H50 109.5
C34 C33 C32 108.7(3)
C34 C33 Si2 112.2(2)
C32 C33 Si2 118.2(2)
C34 C33 H22 105.6
C32 C33 H22 105.6
Si2 C33 H22 105.6
C33 C34 H51 109.5
C33 C34 H52 109.5
H51 C34 H52 109.5
C33 C34 H53 109.5
H51 C34 H53 109.5
H52 C34 H53 109.5
C36 C35 H54 109.5
C36 C35 H55 109.5
H54 C35 H55 109.5
C36 C35 H56 109.5
H54 C35 H56 109.5
H55 C35 H56 109.5
C35 C36 C37 108.1(3)
C35 C36 Si2 115.4(2)
C37 C36 Si2 114.1(2)
C35 C36 H23 106.2
C37 C36 H23 106.2
Si2 C36 H23 106.2
C36 C37 H57 109.5
C36 C37 H58 109.5
H57 C37 H58 109.5
C36 C37 H59 109.5
H57 C37 H59 109.5
H58 C37 H59 109.5
C13 Al1 C6 119.19(12)
C13 Al1 C5 116.24(12)
C6 Al1 C5 109.55(12)
C13 Al1 C1 115.16(11)
C6 Al1 C1 100.14(11)
C5 Al1 C1 92.31(11)
C13 Al1 Zr1 110.10(9)
C6 Al1 Zr1 129.91(9)
C5 Al1 Zr1 50.24(7)
C1 Al1 Zr1 47.71(7)
C21 Si1 C27 112.59(13)
C21 Si1 C24 111.22(13)
C27 Si1 C24 109.16(13)
C21 Si1 C1 109.18(12)
C27 Si1 C1 105.87(13)
C24 Si1 C1 108.62(13)
C30 Si2 C36 112.82(13)
C30 Si2 C5 109.47(13)
C36 Si2 C5 108.83(13)
C30 Si2 C33 110.42(14)
C36 Si2 C33 111.03(14)
C5 Si2 C33 103.87(13)
C39 C38 Zr1 86.21(18)
C39 C38 H60 117(2)
Zr1 C38 H60 118(2)
C39 C38 H61 115(2)
Zr1 C38 H61 106(2)
H60 C38 H61 111(3)
C40 C39 C44 117.4(3)
C40 C39 C38 121.0(3)
C44 C39 C38 121.3(3)
C40 C39 Zr1 97.44(19)
C44 C39 Zr1 107.27(19)
C38 C39 Zr1 60.24(15)
C41 C40 C39 121.0(3)
C41 C40 H62 119.5
C39 C40 H62 119.5
C40 C41 C42 121.0(3)
C40 C41 H63 119.5
C42 C41 H63 119.5
C41 C42 C43 119.0(3)
C41 C42 H64 120.5
C43 C42 H64 120.5
C44 C43 C42 121.0(3)
C44 C43 H65 119.5
C42 C43 H65 119.5
C43 C44 C39 120.7(3)
C43 C44 H66 119.6
C39 C44 H66 119.6
C1 Zr1 C5 87.20(10)
C1 Zr1 C38 104.54(11)
C5 Zr1 C38 132.64(11)
C1 Zr1 Cl1 102.61(8)
C5 Zr1 Cl1 117.52(7)
C38 Zr1 Cl1 104.58(9)
C1 Zr1 C2 34.60(10)
C5 Zr1 C2 81.89(9)
C38 Zr1 C2 83.20(11)
Cl1 Zr1 C2 135.12(7)
C1 Zr1 C4 84.31(10)
C5 Zr1 C4 33.67(9)
C38 Zr1 C4 100.91(11)
Cl1 Zr1 C4 150.79(7)
C2 Zr1 C4 61.75(9)
C1 Zr1 C3 64.40(10)
C5 Zr1 C3 62.46(9)
C38 Zr1 C3 81.40(11)
Cl1 Zr1 C3 166.90(7)
C2 Zr1 C3 32.90(9)
C4 Zr1 C3 32.62(9)
C1 Zr1 C39 134.25(10)
C5 Zr1 C39 109.75(10)
C38 Zr1 C39 33.55(10)
Cl1 Zr1 C39 105.74(7)
C2 Zr1 C39 104.05(10)
C4 Zr1 C39 87.91(10)
C3 Zr1 C39 85.76(10)
C1 Zr1 Al1 47.24(7)
C5 Zr1 Al1 45.10(7)
C38 Zr1 Al1 145.52(9)
Cl1 Zr1 Al1 101.52(3)
C2 Zr1 Al1 62.38(7)
C4 Zr1 Al1 62.36(7)
C3 Zr1 Al1 68.83(7)
C39 Zr1 Al1 150.25(7)

loop_
_geom_bond_atom_site_label_1
_geom_bond_atom_site_label_2
_geom_bond_distance
C1 C2 1.416(4)
C1 Si1 1.911(3)
C1 Al1 2.188(3)
C1 Zr1 2.204(3)
C2 C3 1.423(4)
C2 Zr1 2.477(3)
C2 H1 0.9500
C3 C4 1.420(4)
C3 Zr1 2.544(3)
C3 H2 0.9500
C4 C5 1.407(4)
C4 Zr1 2.512(3)
C4 H3 0.9500
C5 Si2 1.903(3)
C5 Al1 2.112(3)
C5 Zr1 2.292(3)
C6 C7 1.500(4)
C6 Al1 2.017(3)
C6 H4 0.9900
C6 H5 0.9900
C7 C12 1.400(4)
C7 C8 1.401(4)
C8 C9 1.388(4)
C8 H6 0.9500
C9 C10 1.369(5)
C9 H7 0.9500
C10 C11 1.390(5)
C10 H8 0.9500
C11 C12 1.389(4)
C11 H9 0.9500
C12 H10 0.9500
C13 C14 1.515(4)
C13 Al1 1.993(3)
C13 H11 0.9900
C13 H12 0.9900
C14 C19 1.395(4)
C14 C15 1.397(4)
C15 C16 1.384(4)
C15 H13 0.9500
C16 C17 1.382(5)
C16 H14 0.9500
C17 C18 1.379(5)
C17 H15 0.9500
C18 C19 1.401(4)
C18 H16 0.9500
C19 H17 0.9500
C20 C21 1.546(4)
C20 H24 0.9800
C20 H25 0.9800
C20 H26 0.9800
C21 C22 1.542(4)
C21 Si1 1.897(3)
C21 H18 1.0000
C22 H27 0.9800
C22 H28 0.9800
C22 H29 0.9800
C23 C24 1.534(4)
C23 H30 0.9800
C23 H31 0.9800
C23 H32 0.9800
C24 C25 1.542(4)
C24 Si1 1.908(3)
C24 H19 1.0000
C25 H33 0.9800
C25 H34 0.9800
C25 H35 0.9800
C26 C27 1.522(4)
C26 H36 0.9800
C26 H37 0.9800
C26 H38 0.9800
C27 C28 1.547(4)
C27 Si1 1.903(3)
C27 H20 1.0000
C28 H39 0.9800
C28 H40 0.9800
C28 H41 0.9800
C29 C30 1.534(4)
C29 H42 0.9800
C29 H43 0.9800
C29 H44 0.9800
C30 C31 1.543(4)
C30 Si2 1.897(3)
C30 H21 1.0000
C31 H45 0.9800
C31 H46 0.9800
C31 H47 0.9800
C32 C33 1.537(4)
C32 H48 0.9800
C32 H49 0.9800
C32 H50 0.9800
C33 C34 1.533(4)
C33 Si2 1.905(3)
C33 H22 1.0000
C34 H51 0.9800
C34 H52 0.9800
C34 H53 0.9800
C35 C36 1.539(5)
C35 H54 0.9800
C35 H55 0.9800
C35 H56 0.9800
C36 C37 1.547(4)
C36 Si2 1.902(3)
C36 H23 1.0000
C37 H57 0.9800
C37 H58 0.9800
C37 H59 0.9800
Al1 Zr1 2.9686(9)
C38 C39 1.460(4)
C38 Zr1 2.293(3)
C38 H60 1.00(4)
C38 H61 0.93(3)
C39 C40 1.411(4)
C39 C44 1.415(5)
C39 Zr1 2.636(3)
C40 C41 1.382(4)
C40 H62 0.9500
C41 C42 1.389(5)
C41 H63 0.9500
C42 C43 1.390(5)
C42 H64 0.9500
C43 C44 1.386(5)
C43 H65 0.9500
C44 H66 0.9500
Zr1 Cl1 2.3910(8)

loop_
_geom_torsion_atom_site_label_1
_geom_torsion_atom_site_label_2
_geom_torsion_atom_site_label_3
_geom_torsion_atom_site_label_4
_geom_torsion
Si1 C1 C2 C3 172.3(2)
Al1 C1 C2 C3 -41.8(3)
Zr1 C1 C2 C3 41.6(3)
Si1 C1 C2 Zr1 130.7(2)
Al1 C1 C2 Zr1 -83.40(11)
C1 C2 C3 C4 9.9(5)
Zr1 C2 C3 C4 47.1(3)
C1 C2 C3 Zr1 -37.2(3)
C2 C3 C4 C5 -4.5(5)
Zr1 C3 C4 C5 42.1(3)
C2 C3 C4 Zr1 -46.6(3)
C3 C4 C5 Si2 -177.6(2)
Zr1 C4 C5 Si2 -131.8(2)
C3 C4 C5 Al1 36.0(3)
Zr1 C4 C5 Al1 81.75(12)
C3 C4 C5 Zr1 -45.8(3)
Al1 C6 C7 C12 65.3(3)
Al1 C6 C7 C8 -113.4(3)
C12 C7 C8 C9 -1.3(4)
C6 C7 C8 C9 177.4(3)
C7 C8 C9 C10 0.5(5)
C8 C9 C10 C11 0.4(5)
C9 C10 C11 C12 -0.6(5)
C10 C11 C12 C7 -0.2(5)
C8 C7 C12 C11 1.1(4)
C6 C7 C12 C11 -177.6(3)
Al1 C13 C14 C19 114.9(3)
Al1 C13 C14 C15 -64.4(3)
C19 C14 C15 C16 -3.1(4)
C13 C14 C15 C16 176.3(3)
C14 C15 C16 C17 0.7(5)
C15 C16 C17 C18 1.2(5)
C16 C17 C18 C19 -0.7(5)
C15 C14 C19 C18 3.6(4)
C13 C14 C19 C18 -175.8(3)
C17 C18 C19 C14 -1.7(5)
C22 C21 Si1 C27 79.1(2)
C20 C21 Si1 C27 -47.1(2)
C22 C21 Si1 C24 -43.7(3)
C20 C21 Si1 C24 -170.02(19)
C22 C21 Si1 C1 -163.6(2)
C20 C21 Si1 C1 70.1(2)
C29 C30 Si2 C36 -72.5(3)
C31 C30 Si2 C36 53.4(3)
C29 C30 Si2 C5 48.9(3)
C31 C30 Si2 C5 174.7(2)
C29 C30 Si2 C33 162.6(2)
C31 C30 Si2 C33 -71.5(3)
Zr1 C38 C39 C40 -80.2(3)
Zr1 C38 C39 C44 93.0(3)
C44 C39 C40 C41 2.8(4)
C38 C39 C40 C41 176.3(3)
Zr1 C39 C40 C41 116.7(3)
C39 C40 C41 C42 -2.1(5)
C40 C41 C42 C43 0.4(5)
C41 C42 C43 C44 0.5(5)
C42 C43 C44 C39 0.3(5)
C40 C39 C44 C43 -1.9(4)
C38 C39 C44 C43 -175.4(3)
Zr1 C39 C44 C43 -110.2(3)
